data_4511897
loop_
_publ_author_name
'Bu\<car, Dejan-Kre\<simir'
'Henry, Rodger F.'
'Zhang, Geoff G. Z.'
'MacGillivray, Leonard R.'

_publ_section_title
;
 Synthon Hierarchies in Crystal Forms Composed of Theophylline and
 Hydroxybenzoic Acids: Cocrystal Screening via Solution-Mediated Phase
 Transformation
;
_journal_issue 10
_journal_name_full 'Crystal Growth &amp; Design'
_journal_page_first 5318
_journal_paper_doi 10.1021/cg501204k
_journal_volume 14
_journal_year 2014
_chemical_formula_moiety 'C7 H8 N4 O2, C7 H6 O4'
_chemical_formula_sum 'C14 H14 N4 O6'
_chemical_formula_weight 334.29
_chemical_name_common 'theopylline 2,4-dihydroxybenzoic acid complex'
_chemical_name_systematic
; 
 ? 
;
_space_group_IT_number 14
_symmetry_cell_setting monoclinic
_symmetry_space_group_name_Hall '-P 2ybc'
_symmetry_space_group_name_H-M 'P 1 21/c 1'
_atom_sites_solution_hydrogens geom
_atom_sites_solution_primary direct
_atom_sites_solution_secondary difmap
_audit_creation_method SHELXL-97
_cell_angle_alpha 90.00
_cell_angle_beta 98.840(6)
_cell_angle_gamma 90.00
_cell_formula_units_Z 4
_cell_length_a 12.565(4)
_cell_length_b 7.894(3)
_cell_length_c 14.528(5)
_cell_measurement_reflns_used 972
_cell_measurement_temperature 170(2)
_cell_measurement_theta_max 28.218
_cell_measurement_theta_min 2.328
_cell_volume 1423.9(9)
_computing_cell_refinement 'Bruker saintplus (Bruker 1999)'
_computing_data_collection 'Bruker SMART (Bruker 2001)'
_computing_data_reduction 'Bruker saintplus (Bruker 1999)'
_computing_molecular_graphics 'ORTEP-3 for Windows v2.01'
_computing_publication_material 'SHELXL-97 (Sheldrick, 1997)'
_computing_structure_refinement 'SHELXL-97 (Sheldrick, 1997)'
_computing_structure_solution 'SHELXS-97 (Sheldrick, 1997)'
_diffrn_ambient_temperature 170(2)
_diffrn_measured_fraction_theta_full 0.982
_diffrn_measured_fraction_theta_max 0.982
_diffrn_measurement_device_type CCD
_diffrn_measurement_method 'omega scan'
_diffrn_radiation_monochromator graphite
_diffrn_radiation_source 'fine-focus sealed tube'
_diffrn_radiation_type MoK\a
_diffrn_radiation_wavelength 0.71073
_diffrn_reflns_av_R_equivalents 0.0633
_diffrn_reflns_av_sigmaI/netI 0.0328
_diffrn_reflns_limit_h_max 16
_diffrn_reflns_limit_h_min -16
_diffrn_reflns_limit_k_max 10
_diffrn_reflns_limit_k_min -10
_diffrn_reflns_limit_l_max 19
_diffrn_reflns_limit_l_min -19
_diffrn_reflns_number 16002
_diffrn_reflns_theta_full 28.29
_diffrn_reflns_theta_max 28.29
_diffrn_reflns_theta_min 1.64
_exptl_absorpt_coefficient_mu 0.124
_exptl_absorpt_correction_type none
_exptl_crystal_colour colourless
_exptl_crystal_density_diffrn 1.560
_exptl_crystal_density_method 'not measured'
_exptl_crystal_description parallelapiped
_exptl_crystal_F_000 696
_exptl_crystal_size_max 0.4
_exptl_crystal_size_mid 0.4
_exptl_crystal_size_min 0.25
_refine_diff_density_max 0.282
_refine_diff_density_min -0.353
_refine_diff_density_rms 0.088
_refine_ls_extinction_method none
_refine_ls_goodness_of_fit_ref 1.035
_refine_ls_hydrogen_treatment mixed
_refine_ls_matrix_type full
_refine_ls_number_parameters 219
_refine_ls_number_reflns 3478
_refine_ls_number_restraints 0
_refine_ls_restrained_S_all 1.035
_refine_ls_R_factor_all 0.0451
_refine_ls_R_factor_gt 0.0429
_refine_ls_shift/su_max 0.001
_refine_ls_shift/su_mean 0.000
_refine_ls_structure_factor_coef Fsqd
_refine_ls_weighting_details 'calc w=1/[\s^2^(Fo^2^)+(0.0717P)^2^+0.4139P] where P=(Fo^2^+2Fc^2^)/3'
_refine_ls_weighting_scheme calc
_refine_ls_wR_factor_gt 0.1207
_refine_ls_wR_factor_ref 0.1234
_reflns_number_gt 3244
_reflns_number_total 3478
_reflns_threshold_expression I>2sigma(I)
_cod_data_source_file cg501204k_si_002.cif
_cod_data_source_block T24
_cod_depositor_comments 'Adding full bibliography for 4511895--4511900.cif.'
_cod_original_cell_volume 1423.8(9)
_cod_original_sg_symbol_H-M P21/c
_cod_database_code 4511897

loop_
_symmetry_equiv_pos_as_xyz
'x, y, z'
'-x, y+1/2, -z+1/2'
'-x, -y, -z'
'x, -y-1/2, z-1/2'

loop_
_atom_site_label
_atom_site_type_symbol
_atom_site_fract_x
_atom_site_fract_y
_atom_site_fract_z
_atom_site_U_iso_or_equiv
_atom_site_adp_type
_atom_site_occupancy
_atom_site_symmetry_multiplicity
_atom_site_calc_flag
_atom_site_refinement_flags
O1 O 0.43743(7) 0.72069(11) 1.06573(6) 0.0274(2) Uani 1 1 d .
O2 O 0.14418(7) 0.37669(12) 0.99182(6) 0.0324(2) Uani 1 1 d .
N1 N 0.47528(8) 0.66571(14) 0.86344(7) 0.0271(2) Uani 1 1 d .
H1N H 0.5275 0.7336 0.8829 0.033 Uiso 1 1 calc R
N2 N 0.29485(8) 0.53963(12) 1.02875(6) 0.0244(2) Uani 1 1 d .
N3 N 0.24481(8) 0.42383(13) 0.87783(7) 0.0259(2) Uani 1 1 d .
N4 N 0.36466(9) 0.49774(15) 0.76731(7) 0.0321(2) Uani 1 1 d .
C1 C 0.45093(10) 0.59888(18) 0.77773(8) 0.0330(3) Uani 1 1 d .
H1 H 0.4905 0.6210 0.7300 0.040 Uiso 1 1 calc R
C2 C 0.39939(9) 0.60320(15) 0.91390(7) 0.0236(2) Uani 1 1 d .
C3 C 0.38310(9) 0.63030(14) 1.00684(7) 0.0226(2) Uani 1 1 d .
C4 C 0.27088(10) 0.54958(18) 1.12428(8) 0.0318(3) Uani 1 1 d .
H4A H 0.2709 0.4377 1.1501 0.048 Uiso 1 1 calc R
H4B H 0.2014 0.6004 1.1237 0.048 Uiso 1 1 calc R
H4C H 0.3247 0.6172 1.1615 0.048 Uiso 1 1 calc R
C5 C 0.22297(9) 0.44272(14) 0.96675(8) 0.0245(2) Uani 1 1 d .
C6 C 0.16666(11) 0.33586(17) 0.80840(9) 0.0334(3) Uani 1 1 d .
H6A H 0.1105 0.4131 0.7835 0.050 Uiso 1 1 calc R
H6B H 0.1361 0.2422 0.8374 0.050 Uiso 1 1 calc R
H6C H 0.2024 0.2949 0.7589 0.050 Uiso 1 1 calc R
C7 C 0.33318(9) 0.50276(14) 0.85257(8) 0.0246(2) Uani 1 1 d .
O3 O 0.60399(7) 0.92205(13) 1.08895(6) 0.0345(2) Uani 1 1 d .
H3O H 0.5518 0.8634 1.0686 0.052 Uiso 1 1 calc R
O4 O 0.64426(7) 0.87422(12) 0.94641(6) 0.0314(2) Uani 1 1 d .
O5 O 0.81628(7) 1.02958(13) 0.89847(6) 0.0363(2) Uani 1 1 d .
H5O H 0.7609 0.9733 0.8886 0.054 Uiso 1 1 calc R
O6 O 1.03248(7) 1.33890(12) 1.13572(6) 0.0326(2) Uani 1 1 d .
H6O H 1.0675 1.3528 1.0931 0.049 Uiso 1 1 calc R
C8 C 0.66640(9) 0.94028(15) 1.02390(8) 0.0254(2) Uani 1 1 d .
C9 C 0.76241(9) 1.04330(14) 1.05192(8) 0.0242(2) Uani 1 1 d .
C10 C 0.83304(9) 1.08052(15) 0.98809(8) 0.0254(2) Uani 1 1 d .
C11 C 0.92476(9) 1.17832(15) 1.01587(8) 0.0269(2) Uani 1 1 d .
H11 H 0.9716 1.2019 0.9738 0.032 Uiso 1 1 calc R
C12 C 0.94632(9) 1.24046(15) 1.10610(8) 0.0260(2) Uani 1 1 d .
C13 C 0.87677(10) 1.20484(16) 1.17062(8) 0.0288(3) Uani 1 1 d .
H13 H 0.8915 1.2460 1.2312 0.035 Uiso 1 1 calc R
C14 C 0.78668(10) 1.10831(16) 1.14287(8) 0.0275(2) Uani 1 1 d .
H14 H 0.7404 1.0852 1.1854 0.033 Uiso 1 1 calc R

loop_
_atom_site_aniso_label
_atom_site_aniso_U_11
_atom_site_aniso_U_22
_atom_site_aniso_U_33
_atom_site_aniso_U_23
_atom_site_aniso_U_13
_atom_site_aniso_U_12
O1 0.0246(4) 0.0329(4) 0.0254(4) -0.0034(3) 0.0058(3) -0.0064(3)
O2 0.0264(4) 0.0380(5) 0.0337(5) -0.0005(4) 0.0077(3) -0.0101(4)
N1 0.0226(5) 0.0354(5) 0.0243(5) 0.0017(4) 0.0064(4) -0.0035(4)
N2 0.0222(5) 0.0287(5) 0.0232(4) -0.0010(4) 0.0063(4) -0.0040(4)
N3 0.0235(5) 0.0287(5) 0.0254(5) -0.0015(4) 0.0029(4) -0.0040(4)
N4 0.0303(5) 0.0433(6) 0.0231(5) -0.0021(4) 0.0053(4) -0.0034(4)
C1 0.0294(6) 0.0468(7) 0.0238(5) 0.0007(5) 0.0073(4) -0.0026(5)
C2 0.0202(5) 0.0274(5) 0.0237(5) 0.0006(4) 0.0051(4) -0.0005(4)
C3 0.0199(5) 0.0242(5) 0.0242(5) 0.0010(4) 0.0046(4) 0.0002(4)
C4 0.0299(6) 0.0421(7) 0.0252(5) -0.0029(5) 0.0103(4) -0.0091(5)
C5 0.0224(5) 0.0250(5) 0.0260(5) 0.0009(4) 0.0031(4) -0.0010(4)
C6 0.0338(6) 0.0358(6) 0.0285(6) -0.0028(5) -0.0021(5) -0.0091(5)
C7 0.0222(5) 0.0280(5) 0.0236(5) 0.0007(4) 0.0029(4) 0.0009(4)
O3 0.0282(5) 0.0436(5) 0.0340(5) -0.0062(4) 0.0118(4) -0.0133(4)
O4 0.0273(4) 0.0370(5) 0.0306(4) -0.0032(3) 0.0063(3) -0.0082(3)
O5 0.0300(5) 0.0522(6) 0.0280(4) -0.0107(4) 0.0088(4) -0.0145(4)
O6 0.0245(4) 0.0425(5) 0.0306(4) -0.0022(4) 0.0031(3) -0.0103(4)
C8 0.0214(5) 0.0262(5) 0.0290(5) 0.0019(4) 0.0057(4) -0.0005(4)
C9 0.0203(5) 0.0255(5) 0.0273(5) 0.0008(4) 0.0050(4) -0.0007(4)
C10 0.0221(5) 0.0291(5) 0.0253(5) -0.0012(4) 0.0052(4) -0.0001(4)
C11 0.0200(5) 0.0337(6) 0.0278(5) 0.0002(4) 0.0066(4) -0.0028(4)
C12 0.0204(5) 0.0276(5) 0.0291(5) 0.0017(4) 0.0013(4) -0.0005(4)
C13 0.0267(6) 0.0348(6) 0.0247(5) -0.0014(4) 0.0033(4) -0.0029(5)
C14 0.0251(5) 0.0322(6) 0.0263(5) 0.0020(4) 0.0078(4) -0.0016(4)

loop_
_atom_type_symbol
_atom_type_description
_atom_type_scat_dispersion_real
_atom_type_scat_dispersion_imag
_atom_type_scat_source
C C 0.0033 0.0016 'International Tables Vol C Tables 4.2.6.8 and 6.1.1.4'
H H 0.0000 0.0000 'International Tables Vol C Tables 4.2.6.8 and 6.1.1.4'
N N 0.0061 0.0033 'International Tables Vol C Tables 4.2.6.8 and 6.1.1.4'
O O 0.0106 0.0060 'International Tables Vol C Tables 4.2.6.8 and 6.1.1.4'

loop_
_geom_angle_atom_site_label_1
_geom_angle_atom_site_label_2
_geom_angle_atom_site_label_3
_geom_angle
C1 N1 C2 105.93(10)
C1 N1 H1N 127.0
C2 N1 H1N 127.0
C3 N2 C5 126.10(9)
C3 N2 C4 118.28(9)
C5 N2 C4 115.58(9)
C5 N3 C7 119.39(10)
C5 N3 C6 119.30(10)
C7 N3 C6 120.93(10)
C1 N4 C7 102.96(10)
N4 C1 N1 113.88(11)
N4 C1 H1 123.1
N1 C1 H1 123.1
C7 C2 N1 105.12(10)
C7 C2 C3 123.03(10)
N1 C2 C3 131.83(11)
O1 C3 N2 120.75(10)
O1 C3 C2 127.10(10)
N2 C3 C2 112.14(10)
N2 C4 H4A 109.5
N2 C4 H4B 109.5
H4A C4 H4B 109.5
N2 C4 H4C 109.5
H4A C4 H4C 109.5
H4B C4 H4C 109.5
O2 C5 N3 121.55(11)
O2 C5 N2 120.85(11)
N3 C5 N2 117.59(10)
N3 C6 H6A 109.5
N3 C6 H6B 109.5
H6A C6 H6B 109.5
N3 C6 H6C 109.5
H6A C6 H6C 109.5
H6B C6 H6C 109.5
N4 C7 N3 126.32(11)
N4 C7 C2 112.11(10)
N3 C7 C2 121.54(10)
C8 O3 H3O 109.5
C8 O4 H1N 136.0
C10 O5 H5O 109.5
C12 O6 H6O 109.5
O4 C8 O3 121.99(11)
O4 C8 C9 123.43(10)
O3 C8 C9 114.57(10)
C14 C9 C10 118.32(11)
C14 C9 C8 121.05(10)
C10 C9 C8 120.63(11)
O5 C10 C11 116.37(10)
O5 C10 C9 123.55(11)
C11 C10 C9 120.07(11)
C12 C11 C10 120.14(11)
C12 C11 H11 119.9
C10 C11 H11 119.9
O6 C12 C11 122.42(11)
O6 C12 C13 116.99(11)
C11 C12 C13 120.58(11)
C14 C13 C12 118.99(11)
C14 C13 H13 120.5
C12 C13 H13 120.5
C13 C14 C9 121.90(11)
C13 C14 H14 119.0
C9 C14 H14 119.0

loop_
_geom_bond_atom_site_label_1
_geom_bond_atom_site_label_2
_geom_bond_distance
O1 C3 1.2359(14)
O2 C5 1.2228(14)
N1 C1 1.3437(16)
N1 C2 1.3802(14)
N1 H1N 0.8600
N2 C3 1.3970(14)
N2 C5 1.4008(15)
N2 C4 1.4667(15)
N3 C5 1.3694(15)
N3 C7 1.3716(15)
N3 C6 1.4695(15)
N4 C1 1.3360(17)
N4 C7 1.3575(15)
C1 H1 0.9300
C2 C7 1.3736(16)
C2 C3 1.4126(15)
C4 H4A 0.9600
C4 H4B 0.9600
C4 H4C 0.9600
C6 H6A 0.9600
C6 H6B 0.9600
C6 H6C 0.9600
O3 C8 1.3252(14)
O3 H3O 0.8200
O4 C8 1.2330(15)
O5 C10 1.3480(15)
O5 H5O 0.8200
O6 C12 1.3483(14)
O6 H6O 0.8200
C8 C9 1.4599(16)
C9 C14 1.4065(16)
C9 C10 1.4094(16)
C10 C11 1.3944(16)
C11 C12 1.3867(17)
C11 H11 0.9300
C12 C13 1.4047(16)
C13 C14 1.3726(17)
C13 H13 0.9300
C14 H14 0.9300

loop_
_geom_hbond_atom_site_label_D
_geom_hbond_atom_site_label_H
_geom_hbond_atom_site_label_A
_geom_hbond_distance_DH
_geom_hbond_distance_HA
_geom_hbond_distance_DA
_geom_hbond_angle_DHA
_geom_hbond_site_symmetry_A
O6 H6O O2 0.82 1.89 2.7075(14) 177.3 1_665
O5 H5O N4 0.82 2.56 3.0576(16) 120.3 2_656
O5 H5O O4 0.82 1.96 2.6690(14) 144.3 .
O3 H3O O1 0.82 1.82 2.6083(14) 160.5 .
N1 H1N O4 0.86 1.96 2.8078(15) 171.1 .

loop_
_geom_torsion_atom_site_label_1
_geom_torsion_atom_site_label_2
_geom_torsion_atom_site_label_3
_geom_torsion_atom_site_label_4
_geom_torsion
C7 N4 C1 N1 0.19(15)
C2 N1 C1 N4 0.30(15)
C1 N1 C2 C7 -0.66(13)
C1 N1 C2 C3 -179.05(12)
C5 N2 C3 O1 175.32(11)
C4 N2 C3 O1 -2.23(16)
C5 N2 C3 C2 -5.05(16)
C4 N2 C3 C2 177.40(10)
C7 C2 C3 O1 -178.59(11)
N1 C2 C3 O1 -0.4(2)
C7 C2 C3 N2 1.80(16)
N1 C2 C3 N2 179.95(11)
C7 N3 C5 O2 178.89(11)
C6 N3 C5 O2 5.86(18)
C7 N3 C5 N2 -1.65(16)
C6 N3 C5 N2 -174.68(10)
C3 N2 C5 O2 -175.38(11)
C4 N2 C5 O2 2.23(17)
C3 N2 C5 N3 5.16(17)
C4 N2 C5 N3 -177.23(10)
C1 N4 C7 N3 177.51(12)
C1 N4 C7 C2 -0.64(14)
C5 N3 C7 N4 -179.24(11)
C6 N3 C7 N4 -6.32(18)
C5 N3 C7 C2 -1.26(17)
C6 N3 C7 C2 171.66(11)
N1 C2 C7 N4 0.83(14)
C3 C2 C7 N4 179.40(10)
N1 C2 C7 N3 -177.42(10)
C3 C2 C7 N3 1.15(18)
H1N O4 C8 O3 0.9
H1N O4 C8 C9 -179.4
O4 C8 C9 C14 -176.63(11)
O3 C8 C9 C14 3.11(16)
O4 C8 C9 C10 3.58(18)
O3 C8 C9 C10 -176.68(11)
C14 C9 C10 O5 -177.89(11)
C8 C9 C10 O5 1.91(18)
C14 C9 C10 C11 0.54(17)
C8 C9 C10 C11 -179.66(11)
O5 C10 C11 C12 177.99(11)
C9 C10 C11 C12 -0.55(18)
C10 C11 C12 O6 -178.38(11)
C10 C11 C12 C13 0.47(18)
O6 C12 C13 C14 178.53(11)
C11 C12 C13 C14 -0.38(18)
C12 C13 C14 C9 0.39(19)
C10 C9 C14 C13 -0.47(18)
C8 C9 C14 C13 179.74(11)
